data_1527429
loop_
_publ_author_name
'Gomez Sal, J.C.'
'Espeso, J.I.'
'Kappler, J.P.'
'Fernandes, J.R.'
'Blanco, J.A.'
'Carvajal, J.R.'

_publ_section_title
;
 Crystallographic study and magnetic structures of Ce Nix Pt1-x and
 diluted related compounds
;
_journal_name_full 'Solid State Communications'
_journal_page_first 863
_journal_page_last 868
_journal_volume 87
_journal_year 1993
_chemical_formula_sum 'Ce0.9 Ni0.8 Pt0.2 Y0.1'
_chemical_name_systematic '(Ce0.9 Y0.1) (Ni0.8 Pt0.2)'
_space_group_IT_number 63
_symmetry_space_group_name_Hall '-C 2c 2'
_symmetry_space_group_name_H-M 'C m c m'
_cell_angle_alpha 90
_cell_angle_beta 90
_cell_angle_gamma 90
_cell_formula_units_Z 4
_cell_length_a 3.752
_cell_length_b 10.488
_cell_length_c 4.329
_cell_volume 170.350
_citation_journal_id_ASTM SSCOA4
_cod_data_source_file GomezSal_SSCOA4_1993_305.cif
_cod_data_source_block Ce0.9Ni0.8Pt0.2Y0.1
_cod_original_cell_volume 170.3504
_cod_database_code 1527429

loop_
_symmetry_equiv_pos_as_xyz
x,y,z
-x,-y,z+1/2
x,-y,-z
-x,y,-z+1/2
-x,-y,-z
x,y,-z-1/2
-x,y,z
x,-y,z-1/2
x+1/2,y+1/2,z
-x+1/2,-y+1/2,z+1/2
x+1/2,-y+1/2,-z
-x+1/2,y+1/2,-z+1/2
-x+1/2,-y+1/2,-z
x+1/2,y+1/2,-z-1/2
-x+1/2,y+1/2,z
x+1/2,-y+1/2,z-1/2

loop_
_atom_site_label
_atom_site_type_symbol
_atom_site_fract_x
_atom_site_fract_y
_atom_site_fract_z
_atom_site_occupancy
_atom_site_U_iso_or_equiv
Ni1 Ni 0 0.4227 0.25 0.8 0.0
Ce1 Ce 0 0.1381 0.25 0.9 0.0
Y1 Y 0 0.1381 0.25 0.1 0.0
Pt1 Pt 0 0.4227 0.25 0.2 0.0
